data_7058374
loop_
_publ_author_name
'Kazem-Rostami, Masoud'

_publ_section_title
;
 Optically active and photoswitchable Tr\"oger's base analogs
;
_journal_issue 20
_journal_name_full 'New Journal of Chemistry'
_journal_page_first 7751
_journal_paper_doi 10.1039/C9NJ01372E
_journal_volume 43
_journal_year 2019
_chemical_formula_moiety 'C18 H20 N2 O2'
_chemical_formula_sum 'C20 H20.5 N0.5 O2'
_chemical_formula_weight 299.87
_space_group_crystal_system triclinic
_space_group_IT_number 1
_space_group_name_Hall 'P 1'
_space_group_name_H-M_alt 'P 1'
_symmetry_space_group_name_Hall 'P 1'
_symmetry_space_group_name_H-M 'P 1'
_atom_sites_solution_hydrogens geom
_audit_creation_date 2018-11-23
_audit_creation_method
;
Olex2 1.2
(compiled 2018.05.29 svn.r3508 for OlexSys, GUI svn.r5506)
;
_audit_update_record
;
2019-03-10 deposited with the CCDC.    2019-04-30 downloaded from the CCDC.
;
_cell_angle_alpha 84.540(4)
_cell_angle_beta 69.510(4)
_cell_angle_gamma 68.012(4)
_cell_formula_units_Z 2
_cell_length_a 8.3185(6)
_cell_length_b 9.3562(7)
_cell_length_c 11.3450(8)
_cell_measurement_reflns_used 9849
_cell_measurement_temperature 273(2)
_cell_measurement_theta_max 27.453
_cell_measurement_theta_min 2.349
_cell_volume 766.30(10)
_computing_cell_refinement 'SAINT v8.37A (Bruker, 2015)'
_computing_data_reduction 'SAINT v8.37A (Bruker, 2015)'
_computing_molecular_graphics 'Olex2 (Dolomanov et al., 2009)'
_computing_publication_material 'Olex2 (Dolomanov et al., 2009)'
_computing_structure_refinement 'ShelXL (Sheldrick, 2015)'
_computing_structure_solution 'SHELXT 2014/5 (Sheldrick, 2014)'
_diffrn_ambient_temperature 273.15
_diffrn_measured_fraction_theta_full 1.000
_diffrn_measured_fraction_theta_max 0.988
_diffrn_measurement_device_type 'Bruker APEX-II CCD'
_diffrn_measurement_method '\f and \w scans'
_diffrn_radiation_type MoK\a
_diffrn_radiation_wavelength 0.71073
_diffrn_reflns_av_R_equivalents 0.0725
_diffrn_reflns_av_unetI/netI 0.0584
_diffrn_reflns_Laue_measured_fraction_full 1.000
_diffrn_reflns_Laue_measured_fraction_max 0.988
_diffrn_reflns_limit_h_max 10
_diffrn_reflns_limit_h_min -10
_diffrn_reflns_limit_k_max 12
_diffrn_reflns_limit_k_min -12
_diffrn_reflns_limit_l_max 14
_diffrn_reflns_limit_l_min -14
_diffrn_reflns_number 31845
_diffrn_reflns_point_group_measured_fraction_full 0.993
_diffrn_reflns_point_group_measured_fraction_max 0.978
_diffrn_reflns_theta_full 25.242
_diffrn_reflns_theta_max 27.597
_diffrn_reflns_theta_min 1.918
_diffrn_standards_number 0
_exptl_absorpt_coefficient_mu 0.083
_exptl_absorpt_correction_T_max 0.7455
_exptl_absorpt_correction_T_min 0.4278
_exptl_absorpt_correction_type multi-scan
_exptl_absorpt_process_details
'SADABS-2016/2 (Bruker,2016/2) was used for absorption correction. wR2(int) was 0.1536 before and 0.1120 after correction. The Ratio of minimum to maximum transmission is 0.5738. The \l/2 correction factor is Not present.'
_exptl_crystal_density_diffrn 1.300
_exptl_crystal_F_000 320
_refine_diff_density_max 0.309
_refine_diff_density_min -0.233
_refine_diff_density_rms 0.056
_refine_ls_abs_structure_details
;
 Flack x determined using 2037 quotients [(I+)-(I-)]/[(I+)+(I-)]
 (Parsons, Flack and Wagner, Acta Cryst. B69 (2013) 249-259).
;
_refine_ls_abs_structure_Flack -1.2(8)
_refine_ls_extinction_method none
_refine_ls_goodness_of_fit_ref 0.933
_refine_ls_hydrogen_treatment constr
_refine_ls_matrix_type full
_refine_ls_number_parameters 401
_refine_ls_number_reflns 6939
_refine_ls_number_restraints 3
_refine_ls_restrained_S_all 0.933
_refine_ls_R_factor_all 0.0903
_refine_ls_R_factor_gt 0.0643
_refine_ls_shift/su_max 0.000
_refine_ls_shift/su_mean 0.000
_refine_ls_structure_factor_coef Fsqd
_refine_ls_weighting_details 'w=1/[\s^2^(Fo^2^)+(0.1332P)^2^+0.3427P] where P=(Fo^2^+2Fc^2^)/3'
_refine_ls_weighting_scheme calc
_refine_ls_wR_factor_gt 0.1811
_refine_ls_wR_factor_ref 0.2121
_reflns_Friedel_coverage 0.981
_reflns_Friedel_fraction_full 0.987
_reflns_Friedel_fraction_max 0.969
_reflns_number_gt 5164
_reflns_number_total 6939
_reflns_threshold_expression 'I > 2\s(I)'
_cod_data_source_file c9nj01372e2.cif
_cod_data_source_block vinh_22nov18_0m_a
_cod_depositor_comments 'Adding full bibliography for 7058373--7058374.cif.'
_cod_original_formula_sum 'C20 H20.50 N0.50 O2'
_cod_database_code 7058374
_shelx_shelxl_version_number 2018/3
_shelx_space_group_comment
;
The symmetry employed for this shelxl refinement is uniquely defined
by the following loop, which should always be used as a source of
symmetry information in preference to the above space-group names.
They are only intended as comments.
;
_olex2_refinement_description
;
1. Fixed Uiso
 At 1.2 times of:
  All C(H) groups, All C(H,H) groups
 At 1.5 times of:
  All C(H,H,H) groups
2.a Secondary CH2 refined with riding coordinates:
 C00K(H00A,H00B), C00S(H00C,H00D), C00T(H00E,H00F), C00Z(H00M,H00Q), C010(H01A,
 H01B), C011(H01F,H01G), C016(H01N,H01O), C017(H01P,H01Q)
2.b Aromatic/amide H refined with riding coordinates:
 C007(H007), C009(H009), C00G(H00G), C00I(H00K), C00L(H00L), C00N(H00N),
 C00O(H00O), C00P(H00P), C00U(H00U), C00X(H00X), C012(H012), C014(H014)
2.c Idealised Me refined as rotating group:
 C00Y(H00H,H00I,H00J), C013(H01H,H01I,H01J), C015(H01K,H01L,H01M), C018(H01C,
 H01D,H01E)
;
_olex2_submission_special_instructions 'No special instructions were received'

loop_
_space_group_symop_operation_xyz
'x, y, z'

loop_
_atom_site_label
_atom_site_type_symbol
_atom_site_fract_x
_atom_site_fract_y
_atom_site_fract_z
_atom_site_U_iso_or_equiv
_atom_site_adp_type
_atom_site_occupancy
_atom_site_site_symmetry_order
_atom_site_calc_flag
_atom_site_refinement_flags_posn
O001 O 1.2754(5) 0.1685(5) 0.3891(4) 0.0539(9) Uani 1 1 d .
N002 N 0.6328(6) 0.4782(5) 0.7865(4) 0.0455(9) Uani 1 1 d .
O003 O -0.1047(6) 1.2968(5) 0.0917(4) 0.0672(11) Uani 1 1 d .
N004 N 0.4539(5) 0.3391(5) 0.6925(4) 0.0456(9) Uani 1 1 d .
O005 O 0.2540(6) 0.8920(5) 0.6443(4) 0.0651(11) Uani 1 1 d .
O006 O 0.6623(8) -0.1429(5) 1.0052(5) 0.0823(15) Uani 1 1 d .
C007 C 1.1220(6) 0.3077(6) 0.5815(5) 0.0425(10) Uani 1 1 d .
H007 H 1.235909 0.301228 0.582410 0.051 Uiso 1 1 calc R
N008 N 0.2401(7) 0.6277(5) 0.2283(5) 0.0581(12) Uani 1 1 d .
C009 C 0.9643(7) 0.3836(5) 0.6788(4) 0.0425(10) Uani 1 1 d .
H009 H 0.973021 0.427718 0.745383 0.051 Uiso 1 1 calc R
C00A C 0.7899(6) 0.3962(5) 0.6802(4) 0.0370(9) Uani 1 1 d .
C00B C 0.7796(6) 0.3298(5) 0.5802(4) 0.0373(9) Uani 1 1 d .
C00C C 0.2389(7) 0.8255(6) 0.5479(5) 0.0492(12) Uani 1 1 d .
C00D C 0.0716(7) 0.7484(6) 0.4466(5) 0.0459(11) Uani 1 1 d .
C00E C 0.5108(6) 0.2174(6) 0.7729(5) 0.0415(10) Uani 1 1 d .
C00F C 1.1121(6) 0.2411(5) 0.4823(5) 0.0405(10) Uani 1 1 d .
C00G C 0.9412(6) 0.2520(6) 0.4811(4) 0.0406(10) Uani 1 1 d .
H00G H 0.934170 0.207389 0.414089 0.049 Uiso 1 1 calc R
N00H N -0.1474(6) 0.7578(6) 0.3351(5) 0.0560(11) Uani 1 1 d .
C00I C -0.2745(7) 1.0296(7) 0.3011(5) 0.0480(11) Uani 1 1 d .
H00K H -0.383189 1.033055 0.364760 0.058 Uiso 1 1 calc R
C00J C -0.1031(7) 1.1586(6) 0.1444(5) 0.0467(11) Uani 1 1 d .
C00K C 0.4716(7) 0.5781(6) 0.7564(6) 0.0527(12) Uani 1 1 d .
H00A H 0.511580 0.622733 0.675723 0.063 Uiso 1 1 calc R
H00B H 0.399925 0.661837 0.819533 0.063 Uiso 1 1 calc R
C00L C 0.0779(7) 0.8141(6) 0.5491(5) 0.0476(11) Uani 1 1 d .
H00L H -0.028134 0.850895 0.619427 0.057 Uiso 1 1 calc R
C00M C 0.2336(7) 0.6910(6) 0.3404(5) 0.0481(12) Uani 1 1 d .
C00N C -0.2641(7) 1.1631(7) 0.2412(5) 0.0528(13) Uani 1 1 d .
H00N H -0.364276 1.255672 0.265404 0.063 Uiso 1 1 calc R
C00O C 0.0458(7) 1.0205(6) 0.1107(5) 0.0447(11) Uani 1 1 d .
H00O H 0.153664 1.017428 0.046406 0.054 Uiso 1 1 calc R
C00P C 0.6162(7) 0.1121(6) 0.9455(5) 0.0486(11) Uani 1 1 d .
H00P H 0.650711 0.124800 1.012291 0.058 Uiso 1 1 calc R
C00Q C 0.5693(6) 0.2359(5) 0.8695(5) 0.0405(10) Uani 1 1 d .
C00R C 0.0365(6) 0.8864(6) 0.1715(5) 0.0442(11) Uani 1 1 d .
C00S C 0.5931(7) 0.3824(6) 0.8945(5) 0.0458(11) Uani 1 1 d .
H00C H 0.481283 0.444878 0.959044 0.055 Uiso 1 1 calc R
H00D H 0.692484 0.353645 0.928471 0.055 Uiso 1 1 calc R
C00T C 0.5987(7) 0.3326(7) 0.5730(5) 0.0480(11) Uani 1 1 d .
H00E H 0.551925 0.421167 0.526130 0.058 Uiso 1 1 calc R
H00F H 0.624925 0.240980 0.525236 0.058 Uiso 1 1 calc R
C00U C 0.5083(7) 0.0746(6) 0.7519(5) 0.0470(11) Uani 1 1 d .
H00U H 0.469818 0.062127 0.687156 0.056 Uiso 1 1 calc R
C00V C 0.6124(8) -0.0290(6) 0.9234(5) 0.0508(12) Uani 1 1 d .
C00W C -0.1250(6) 0.8896(6) 0.2680(5) 0.0451(11) Uani 1 1 d .
C00X C 0.3933(7) 0.7007(6) 0.3433(6) 0.0532(13) Uani 1 1 d .
H00X H 0.500882 0.661674 0.274391 0.064 Uiso 1 1 calc R
C00Y C 1.2705(8) 0.1022(7) 0.2842(6) 0.0569(13) Uani 1 1 d .
H00H H 1.394087 0.050612 0.228419 0.085 Uiso 1 1 calc GR
H00I H 1.203729 0.181798 0.240475 0.085 Uiso 1 1 calc GR
H00J H 1.210326 0.029228 0.312403 0.085 Uiso 1 1 calc GR
C00Z C 0.2120(8) 0.7417(7) 0.1330(6) 0.0573(13) Uani 1 1 d .
H00M H 0.213086 0.690662 0.062024 0.069 Uiso 1 1 calc R
H00Q H 0.316803 0.774255 0.103568 0.069 Uiso 1 1 calc R
C010 C 0.3496(7) 0.4939(6) 0.7506(6) 0.0571(14) Uani 1 1 d .
H01A H 0.270412 0.486800 0.835450 0.069 Uiso 1 1 calc R
H01B H 0.271220 0.553610 0.703313 0.069 Uiso 1 1 calc R
C011 C -0.1106(8) 0.7427(7) 0.4525(6) 0.0584(14) Uani 1 1 d .
H01F H -0.117093 0.645409 0.487460 0.070 Uiso 1 1 calc R
H01G H -0.208802 0.824262 0.511084 0.070 Uiso 1 1 calc R
C012 C 0.3993(7) 0.7659(7) 0.4440(6) 0.0545(13) Uani 1 1 d .
H012 H 0.509488 0.770300 0.443183 0.065 Uiso 1 1 calc R
C013 C 0.0584(10) 1.2979(8) -0.0050(6) 0.0677(16) Uani 1 1 d .
H01H H 0.084702 1.232507 -0.074952 0.101 Uiso 1 1 calc GR
H01I H 0.159342 1.260604 0.026442 0.101 Uiso 1 1 calc GR
H01J H 0.041525 1.401274 -0.032116 0.101 Uiso 1 1 calc GR
C014 C 0.5613(8) -0.0497(6) 0.8246(6) 0.0542(13) Uani 1 1 d .
H014 H 0.562557 -0.145356 0.807338 0.065 Uiso 1 1 calc R
C015 C 0.0918(10) 0.9577(8) 0.7495(7) 0.0726(17) Uani 1 1 d .
H01K H 0.001280 1.037833 0.722153 0.109 Uiso 1 1 calc GR
H01L H 0.120496 1.000309 0.809764 0.109 Uiso 1 1 calc GR
H01M H 0.043851 0.879327 0.787617 0.109 Uiso 1 1 calc GR
C016 C 0.1374(11) 0.5264(8) 0.2457(8) 0.0763(19) Uani 1 1 d .
H01N H 0.144390 0.467566 0.320099 0.092 Uiso 1 1 calc R
H01O H 0.194750 0.453981 0.173915 0.092 Uiso 1 1 calc R
C017 C -0.0637(11) 0.6128(9) 0.2600(7) 0.0764(19) Uani 1 1 d .
H01P H -0.073608 0.634983 0.176944 0.092 Uiso 1 1 calc R
H01Q H -0.132582 0.546915 0.299281 0.092 Uiso 1 1 calc R
C018 C 0.7237(11) -0.2965(7) 0.9666(8) 0.0771(19) Uani 1 1 d .
H01C H 0.828598 -0.318092 0.890464 0.116 Uiso 1 1 calc GR
H01D H 0.626872 -0.315728 0.951543 0.116 Uiso 1 1 calc GR
H01E H 0.758150 -0.361740 1.031136 0.116 Uiso 1 1 calc GR

loop_
_atom_site_aniso_label
_atom_site_aniso_U_11
_atom_site_aniso_U_22
_atom_site_aniso_U_33
_atom_site_aniso_U_23
_atom_site_aniso_U_13
_atom_site_aniso_U_12
O001 0.0410(18) 0.069(2) 0.051(2) -0.0020(18) -0.0148(15) -0.0191(17)
N002 0.045(2) 0.044(2) 0.050(2) 0.0025(18) -0.0163(18) -0.0183(17)
O003 0.064(2) 0.056(2) 0.071(3) 0.014(2) -0.021(2) -0.0147(19)
N004 0.0342(19) 0.055(2) 0.055(2) 0.0062(19) -0.0220(17) -0.0181(17)
O005 0.064(2) 0.070(3) 0.069(3) 0.008(2) -0.037(2) -0.021(2)
O006 0.131(5) 0.048(2) 0.069(3) 0.014(2) -0.044(3) -0.027(3)
C007 0.034(2) 0.052(3) 0.052(3) 0.011(2) -0.025(2) -0.020(2)
N008 0.060(3) 0.044(2) 0.060(3) 0.003(2) -0.014(2) -0.013(2)
C009 0.050(3) 0.047(3) 0.042(3) 0.007(2) -0.023(2) -0.024(2)
C00A 0.039(2) 0.038(2) 0.038(2) 0.0084(18) -0.0182(19) -0.0158(18)
C00B 0.040(2) 0.044(2) 0.039(2) 0.0134(18) -0.0221(19) -0.0220(19)
C00C 0.045(3) 0.046(3) 0.056(3) 0.016(2) -0.024(2) -0.014(2)
C00D 0.044(3) 0.045(3) 0.047(3) 0.014(2) -0.014(2) -0.020(2)
C00E 0.031(2) 0.048(2) 0.045(3) -0.001(2) -0.0090(18) -0.0161(19)
C00F 0.041(2) 0.041(2) 0.043(3) 0.0079(19) -0.020(2) -0.0159(19)
C00G 0.044(2) 0.049(3) 0.038(2) 0.0062(19) -0.0189(19) -0.023(2)
N00H 0.053(2) 0.064(3) 0.063(3) 0.007(2) -0.019(2) -0.036(2)
C00I 0.039(2) 0.066(3) 0.044(3) 0.002(2) -0.016(2) -0.023(2)
C00J 0.045(2) 0.054(3) 0.045(3) 0.006(2) -0.023(2) -0.016(2)
C00K 0.048(3) 0.049(3) 0.057(3) 0.004(2) -0.017(2) -0.015(2)
C00L 0.040(2) 0.048(3) 0.047(3) 0.012(2) -0.013(2) -0.012(2)
C00M 0.043(2) 0.038(2) 0.056(3) 0.010(2) -0.013(2) -0.011(2)
C00N 0.042(3) 0.062(3) 0.050(3) -0.004(2) -0.020(2) -0.009(2)
C00O 0.040(2) 0.057(3) 0.037(2) 0.003(2) -0.0131(19) -0.017(2)
C00P 0.055(3) 0.050(3) 0.041(2) 0.001(2) -0.015(2) -0.020(2)
C00Q 0.037(2) 0.041(2) 0.043(2) -0.0005(19) -0.0114(18) -0.0152(18)
C00R 0.042(2) 0.051(3) 0.041(3) 0.002(2) -0.015(2) -0.017(2)
C00S 0.048(3) 0.047(3) 0.043(3) -0.001(2) -0.014(2) -0.018(2)
C00T 0.046(3) 0.061(3) 0.049(3) 0.009(2) -0.027(2) -0.025(2)
C00U 0.046(3) 0.051(3) 0.051(3) -0.001(2) -0.018(2) -0.024(2)
C00V 0.061(3) 0.046(3) 0.046(3) 0.009(2) -0.020(2) -0.020(2)
C00W 0.042(2) 0.060(3) 0.044(3) 0.003(2) -0.018(2) -0.027(2)
C00X 0.038(2) 0.049(3) 0.058(3) 0.012(2) -0.010(2) -0.008(2)
C00Y 0.061(3) 0.055(3) 0.049(3) -0.002(2) -0.016(2) -0.016(3)
C00Z 0.054(3) 0.052(3) 0.050(3) 0.000(2) -0.003(2) -0.016(2)
C010 0.040(3) 0.052(3) 0.075(4) 0.008(3) -0.021(2) -0.011(2)
C011 0.053(3) 0.070(4) 0.054(3) 0.012(3) -0.008(2) -0.035(3)
C012 0.039(2) 0.057(3) 0.071(4) 0.020(3) -0.024(3) -0.021(2)
C013 0.072(4) 0.069(4) 0.064(4) 0.018(3) -0.025(3) -0.030(3)
C014 0.057(3) 0.045(3) 0.062(3) -0.006(2) -0.012(3) -0.027(2)
C015 0.081(4) 0.072(4) 0.064(4) -0.001(3) -0.027(3) -0.024(3)
C016 0.098(5) 0.053(3) 0.079(5) 0.004(3) -0.025(4) -0.034(4)
C017 0.094(5) 0.081(4) 0.079(5) 0.009(4) -0.031(4) -0.057(4)
C018 0.090(5) 0.052(3) 0.082(5) 0.010(3) -0.033(4) -0.017(3)

loop_
_atom_type_symbol
_atom_type_description
_atom_type_scat_dispersion_real
_atom_type_scat_dispersion_imag
_atom_type_scat_source
C C 0.0033 0.0016 'International Tables Vol C Tables 4.2.6.8 and 6.1.1.4'
H H 0.0000 0.0000 'International Tables Vol C Tables 4.2.6.8 and 6.1.1.4'
O O 0.0106 0.0060 'International Tables Vol C Tables 4.2.6.8 and 6.1.1.4'
N N 0.0061 0.0033 'International Tables Vol C Tables 4.2.6.8 and 6.1.1.4'

loop_
_geom_angle_atom_site_label_1
_geom_angle_atom_site_label_2
_geom_angle_atom_site_label_3
_geom_angle
C00F O001 C00Y 118.0(4)
C00A N002 C00K 115.1(4)
C00A N002 C00S 113.8(4)
C00K N002 C00S 114.3(4)
C00J O003 C013 117.4(5)
C00E N004 C00T 113.2(4)
C00E N004 C010 116.9(4)
C00T N004 C010 113.9(4)
C00C O005 C015 117.6(5)
C00V O006 C018 118.9(5)
C009 C007 C00F 120.2(4)
C00M N008 C00Z 113.2(4)
C00M N008 C016 116.3(5)
C00Z N008 C016 113.8(6)
C007 C009 C00A 121.4(4)
C009 C00A N002 117.2(4)
C00B C00A N002 124.3(4)
C00B C00A C009 118.5(4)
C00A C00B C00G 119.9(4)
C00A C00B C00T 123.1(4)
C00G C00B C00T 117.0(4)
O005 C00C C00L 124.1(5)
O005 C00C C012 116.5(5)
C00L C00C C012 119.5(5)
C00L C00D C00M 119.3(5)
C00L C00D C011 118.4(5)
C00M C00D C011 122.3(5)
C00Q C00E N004 123.1(4)
C00U C00E N004 117.9(4)
C00U C00E C00Q 119.0(4)
O001 C00F C007 116.3(4)
O001 C00F C00G 124.0(4)
C007 C00F C00G 119.7(4)
C00B C00G C00F 120.4(4)
C00W N00H C011 113.6(4)
C00W N00H C017 115.9(5)
C011 N00H C017 113.5(5)
C00N C00I C00W 121.3(5)
O003 C00J C00N 115.7(5)
O003 C00J C00O 124.9(5)
C00O C00J C00N 119.4(5)
N002 C00K C010 112.9(4)
C00C C00L C00D 121.0(5)
N008 C00M C00D 123.7(5)
C00X C00M N008 117.9(5)
C00X C00M C00D 118.3(5)
C00I C00N C00J 119.8(5)
C00J C00O C00R 121.0(4)
C00V C00P C00Q 121.2(5)
C00E C00Q C00P 118.9(4)
C00E C00Q C00S 123.8(4)
C00P C00Q C00S 117.3(4)
C00O C00R C00Z 117.0(4)
C00W C00R C00O 120.0(5)
C00W C00R C00Z 122.8(4)
N002 C00S C00Q 116.5(4)
N004 C00T C00B 116.3(4)
C014 C00U C00E 121.9(5)
C00P C00V O006 115.7(5)
C00P C00V C014 120.1(5)
C014 C00V O006 124.1(5)
C00I C00W N00H 117.5(4)
C00R C00W N00H 123.9(5)
C00R C00W C00I 118.5(5)
C012 C00X C00M 122.3(5)
N008 C00Z C00R 117.5(4)
N004 C010 C00K 113.1(4)
N00H C011 C00D 117.0(4)
C00X C012 C00C 119.6(5)
C00V C014 C00U 118.8(5)
N008 C016 C017 113.1(6)
N00H C017 C016 113.5(5)

loop_
_geom_bond_atom_site_label_1
_geom_bond_atom_site_label_2
_geom_bond_distance
O001 C00F 1.365(6)
O001 C00Y 1.413(7)
N002 C00A 1.440(6)
N002 C00K 1.452(7)
N002 C00S 1.464(6)
O003 C00J 1.370(7)
O003 C013 1.418(8)
N004 C00E 1.433(6)
N004 C00T 1.452(7)
N004 C010 1.458(7)
O005 C00C 1.372(7)
O005 C015 1.419(8)
O006 C00V 1.385(7)
O006 C018 1.390(8)
C007 C009 1.372(7)
C007 C00F 1.378(7)
N008 C00M 1.429(8)
N008 C00Z 1.460(7)
N008 C016 1.456(9)
C009 C00A 1.406(6)
C00A C00B 1.387(6)
C00B C00G 1.402(7)
C00B C00T 1.526(6)
C00C C00L 1.378(8)
C00C C012 1.396(8)
C00D C00L 1.391(8)
C00D C00M 1.414(7)
C00D C011 1.515(7)
C00E C00Q 1.393(7)
C00E C00U 1.388(7)
C00F C00G 1.391(6)
N00H C00W 1.424(7)
N00H C011 1.451(8)
N00H C017 1.466(9)
C00I C00N 1.381(8)
C00I C00W 1.397(7)
C00J C00N 1.392(7)
C00J C00O 1.384(7)
C00K C010 1.520(8)
C00M C00X 1.376(8)
C00O C00R 1.388(7)
C00P C00Q 1.394(7)
C00P C00V 1.381(8)
C00Q C00S 1.521(6)
C00R C00W 1.396(7)
C00R C00Z 1.530(7)
C00U C014 1.384(8)
C00V C014 1.382(8)
C00X C012 1.369(9)
C016 C017 1.517(11)
